data_7059172
loop_
_publ_author_name
'Dinda, Soumitra'
'Patra, Sarat Chandra'
'Roy, Subhadip'
'Halder, Supriyo'
'Weyherm\"uller, Thomas'
'Pramanik, Kausikisankar'
'Ganguly, Sanjib'

_publ_section_title
;
 Coligand driven diverse organometallation in benzothiazolyl-hydrazone
 derivatized pyrene: ortho vs. peri C--H activation
;
_journal_issue 4
_journal_name_full 'New Journal of Chemistry'
_journal_page_first 1407
_journal_page_last 1417
_journal_paper_doi 10.1039/C9NJ05088D
_journal_volume 44
_journal_year 2020
_chemical_formula_moiety '1.5(C H2 Cl2), C61 H43 N3 O P2 Ru S'
_chemical_formula_sum 'C62.5 H46 Cl3 N3 O P2 Ru S'
_chemical_formula_weight 1156.44
_space_group_crystal_system triclinic
_space_group_IT_number 2
_space_group_name_Hall '-P 1'
_space_group_name_H-M_alt 'P -1'
_atom_sites_solution_hydrogens geom
_audit_creation_date 2019-11-08
_audit_creation_method
;
Olex2 1.3-dev
(compiled 2019.10.31 svn.r3677 for OlexSys, GUI svn.r5830)
;
_audit_update_record
;
2019-11-30 deposited with the CCDC.	2019-12-13 downloaded from the CCDC.
;
_cell_angle_alpha 77.378(3)
_cell_angle_beta 78.715(3)
_cell_angle_gamma 66.813(3)
_cell_formula_units_Z 2
_cell_length_a 9.8421(7)
_cell_length_b 11.9671(8)
_cell_length_c 24.6276(18)
_cell_measurement_reflns_used 1870
_cell_measurement_temperature 296(2)
_cell_measurement_theta_max 26.000
_cell_measurement_theta_min 0.854
_cell_volume 2582.4(3)
_computing_cell_refinement 'SAINT v8.34A (Bruker, 2013)'
_computing_data_collection 'Bruker AXS SMART APEX II'
_computing_data_reduction 'SAINT v8.34A (Bruker, 2013)'
_computing_molecular_graphics 'Olex2 1.3-dev (Dolomanov et al., 2009)'
_computing_publication_material 'Olex2 1.3-dev (Dolomanov et al., 2009)'
_computing_structure_refinement 'SHELXL 2018/3 (Sheldrick, 2015)'
_computing_structure_solution 'SHELXT 2014/5 (Sheldrick, 2014)'
_diffrn_ambient_temperature 296.15
_diffrn_measured_fraction_theta_full 0.937
_diffrn_measured_fraction_theta_max 0.940
_diffrn_measurement_device_type 'CCD area-detector'
_diffrn_measurement_method 'phi and omega scans'
_diffrn_radiation_type MoK\a
_diffrn_radiation_wavelength 0.71073
_diffrn_reflns_av_R_equivalents 0.0619
_diffrn_reflns_av_unetI/netI 0.0935
_diffrn_reflns_Laue_measured_fraction_full 0.937
_diffrn_reflns_Laue_measured_fraction_max 0.940
_diffrn_reflns_limit_h_max 12
_diffrn_reflns_limit_h_min -12
_diffrn_reflns_limit_k_max 14
_diffrn_reflns_limit_k_min -14
_diffrn_reflns_limit_l_max 30
_diffrn_reflns_limit_l_min -29
_diffrn_reflns_number 31382
_diffrn_reflns_point_group_measured_fraction_full 0.937
_diffrn_reflns_point_group_measured_fraction_max 0.940
_diffrn_reflns_theta_full 25.242
_diffrn_reflns_theta_max 26.000
_diffrn_reflns_theta_min 0.854
_exptl_absorpt_coefficient_mu 0.609
_exptl_crystal_colour violet
_exptl_crystal_colour_primary violet
_exptl_crystal_density_diffrn 1.487
_exptl_crystal_description prism
_exptl_crystal_F_000 1182
_exptl_crystal_size_max 0.04
_exptl_crystal_size_mid 0.03
_exptl_crystal_size_min 0.02
_refine_diff_density_max 1.261
_refine_diff_density_min -1.229
_refine_diff_density_rms 0.125
_refine_ls_extinction_method none
_refine_ls_goodness_of_fit_ref 1.062
_refine_ls_hydrogen_treatment mixed
_refine_ls_matrix_type full
_refine_ls_number_parameters 683
_refine_ls_number_reflns 9532
_refine_ls_number_restraints 14
_refine_ls_restrained_S_all 1.065
_refine_ls_R_factor_all 0.1291
_refine_ls_R_factor_gt 0.0817
_refine_ls_shift/su_max 0.002
_refine_ls_shift/su_mean 0.000
_refine_ls_structure_factor_coef Fsqd
_refine_ls_weighting_details 'w=1/[\s^2^(Fo^2^)+(0.0807P)^2^+5.4185P] where P=(Fo^2^+2Fc^2^)/3'
_refine_ls_weighting_scheme calc
_refine_ls_wR_factor_gt 0.1502
_refine_ls_wR_factor_ref 0.1766
_reflns_Friedel_coverage 0.000
_reflns_number_gt 6690
_reflns_number_total 9532
_reflns_threshold_expression 'I > 2\s(I)'
_cod_data_source_file c9nj05088d2.cif
_cod_data_source_block 3a
_cod_depositor_comments
;Adding full bibliography for 7059171--7059175.cif.

 Adding full bibliography for 7059171--7059175.cif.
;
_cod_original_formula_sum 'C62.50 H46 Cl3 N3 O P2 Ru S'
_cod_database_code 7059172
_shelx_shelxl_version_number 2018/3
_shelx_space_group_comment
;
The symmetry employed for this shelxl refinement is uniquely defined
by the following loop, which should always be used as a source of
symmetry information in preference to the above space-group names.
They are only intended as comments.
;
_olex2_refinement_description
;
1. Fixed Uiso
 At 1.2 times of:
  All C(H) groups, All C(H,H) groups
2. Restrained distances
 Cl2-C63 \\sim Cl2-C63_$1
 with sigma of 0.0001
3. Uiso/Uaniso restraints and constraints
Cl2 \\sim Cl4: within 2A with sigma of 0.0001 and sigma for terminal atoms of
0.002 within 2A
Uanis(C63) \\sim Ueq: with sigma of 0.001 and sigma for terminal atoms of 0.0002
4. Rigid body (RIGU) restrains
 Cl2, C63
 with sigma for 1-2 distances of 0.001 and sigma for 1-3 distances of 0.001
 Cl2, C63, Cl4
 with sigma for 1-2 distances of 0.0001 and sigma for 1-3 distances of 0.0001
5. Others
 Fixed Sof: Cl2(0.5) C63(0.5) H63A(0.5) H63B(0.5) Cl4(0.5)
6.a Secondary CH2 refined with riding coordinates:
 C63(H63A,H63B), C62(H62A,H62B)
6.b Aromatic/amide H refined with riding coordinates:
 C33(H33), C51(H51), C31(H31), C49(H49), C57(H57), C14(H14), C27(H27),
 C61(H61), C20(H20), C13(H13), C37(H37), C34(H34), C2(H2), C29(H29), C52(H52),
 C30(H30), C45(H45), C5(H5), C8(H8), C16(H16), C55(H55), C58(H58), C11(H11),
 C53(H53), C28(H28), C59(H59), C43(H43), C39(H39), C60(H60), C18(H18), C54(H54),
  C46(H46), C10(H10), C3(H3), C35(H35), C17(H17), C36(H36), C41(H41), C42(H42),
 C40(H40), C47(H47), C48(H48), C4(H4)
;
_olex2_submission_special_instructions 'No special instructions were received'

loop_
_space_group_symop_operation_xyz
'x, y, z'
'-x, -y, -z'

loop_
_atom_site_label
_atom_site_type_symbol
_atom_site_fract_x
_atom_site_fract_y
_atom_site_fract_z
_atom_site_U_iso_or_equiv
_atom_site_adp_type
_atom_site_occupancy
_atom_site_site_symmetry_order
_atom_site_calc_flag
_atom_site_refinement_flags_posn
_atom_site_refinement_flags_adp
_atom_site_refinement_flags_occupancy
_atom_site_disorder_assembly
_atom_site_disorder_group
Cl2 Cl 0.5533(10) 0.1201(9) -0.00426(15) 0.175(4) Uani 0.5 1 d D . P A -2
C63 C 0.4467(3) 0.01340(18) 0.0392(4) 0.140(8) Uani 0.5 1 d D U P A -2
H63A H 0.491961 -0.033577 0.072782 0.168 Uiso 0.5 1 calc R U P A -2
H63B H 0.342387 0.060513 0.049478 0.168 Uiso 0.5 1 calc R U P A -2
Ru1 Ru 0.38339(4) 0.38170(4) 0.25377(2) 0.02608(15) Uani 1 1 d . . . B -1
P1 P 0.48068(14) 0.26565(13) 0.17662(6) 0.0291(3) Uani 1 1 d . . . B -1
P2 P 0.27675(13) 0.49187(13) 0.33228(6) 0.0294(3) Uani 1 1 d . . . B -1
S1 S 0.82815(16) 0.22180(16) 0.32499(8) 0.0525(4) Uani 1 1 d . . . B -1
Cl1 Cl -0.1019(4) 0.2418(3) 0.52273(15) 0.1432(14) Uani 1 1 d . . . . .
Cl3 Cl 0.1084(4) 0.0919(3) 0.44218(15) 0.1368(12) Uani 1 1 d . . . . .
N1 N 0.5697(5) 0.2592(4) 0.29735(19) 0.0353(11) Uani 1 1 d . . . B -1
N2 N 0.6670(5) 0.4157(4) 0.2584(2) 0.0412(12) Uani 1 1 d . . . B -1
N3 N 0.5344(5) 0.4700(4) 0.23419(19) 0.0335(10) Uani 1 1 d . . . B -1
O1 O 0.1760(5) 0.2473(4) 0.30274(19) 0.0592(13) Uani 1 1 d . . . B -1
C56 C 0.0786(5) 0.5230(5) 0.3582(2) 0.0324(12) Uani 1 1 d . . . B -1
C24 C 0.0333(6) 0.7057(5) 0.1277(2) 0.0370(13) Uani 1 1 d . . . B -1
C33 C 0.7499(6) 0.0981(6) 0.2081(2) 0.0408(14) Uani 1 1 d . . . B -1
H33 H 0.770168 0.168741 0.205771 0.040(16) Uiso 1 1 calc R . . B -1
C50 C 0.2876(6) 0.6439(5) 0.3251(2) 0.0359(13) Uani 1 1 d . . . B -1
C26 C 0.5852(6) 0.3205(5) 0.1132(2) 0.0321(12) Uani 1 1 d . . . B -1
C32 C 0.6141(6) 0.1088(5) 0.1953(2) 0.0333(12) Uani 1 1 d . . . B -1
C44 C 0.3638(6) 0.4040(5) 0.3956(2) 0.0362(13) Uani 1 1 d . . . B -1
C51 C 0.4247(6) 0.6556(6) 0.3206(3) 0.0423(14) Uani 1 1 d . . . B -1
H51 H 0.511059 0.585482 0.321445 0.041(16) Uiso 1 1 calc R . . B -1
C22 C 0.2580(6) 0.6381(5) 0.1760(2) 0.0334(12) Uani 1 1 d . . . B -1
C31 C 0.6911(7) 0.2375(6) 0.0806(3) 0.0522(17) Uani 1 1 d . . . B -1
H31 H 0.713723 0.153451 0.091954 0.042(17) Uiso 1 1 calc R . . B -1
C21 C 0.2380(5) 0.5217(5) 0.2008(2) 0.0301(12) Uani 1 1 d . . . B -1
C25 C 0.2529(6) 0.2994(5) 0.2816(2) 0.0363(13) Uani 1 1 d . . . B -1
C1 C 0.6132(6) 0.1450(5) 0.3312(2) 0.0340(13) Uani 1 1 d . . . B -1
C38 C 0.3338(6) 0.2480(5) 0.1473(2) 0.0356(13) Uani 1 1 d . . . B -1
C49 C 0.4437(7) 0.4403(7) 0.4242(3) 0.0545(17) Uani 1 1 d . . . B -1
H49 H 0.450398 0.517528 0.412737 0.052(19) Uiso 1 1 calc R . . B -1
C7 C 0.6721(6) 0.3103(5) 0.2895(3) 0.0374(13) Uani 1 1 d . . . B -1
C57 C -0.0175(6) 0.5265(6) 0.3235(3) 0.0487(16) Uani 1 1 d . . . B -1
H57 H 0.017960 0.512282 0.286841 0.058 Uiso 1 1 calc R U . B -1
C14 C -0.0525(8) 0.9102(6) 0.0716(3) 0.0558(18) Uani 1 1 d . . . B -1
H14 H -0.119185 0.969499 0.048350 0.047(17) Uiso 1 1 calc R . . B -1
C23 C 0.1530(6) 0.7301(5) 0.1416(2) 0.0355(13) Uani 1 1 d . . . B -1
C9 C 0.3814(6) 0.6657(5) 0.1826(2) 0.0376(13) Uani 1 1 d . . . B -1
C15 C -0.0686(7) 0.7953(6) 0.0921(3) 0.0478(16) Uani 1 1 d . . . B -1
C12 C 0.1635(7) 0.8465(5) 0.1199(3) 0.0424(14) Uani 1 1 d . . . B -1
C27 C 0.5538(7) 0.4438(6) 0.0948(2) 0.0433(15) Uani 1 1 d . . . B -1
H27 H 0.482725 0.500861 0.115966 0.052 Uiso 1 1 calc R U . B -1
C61 C 0.0245(6) 0.5435(6) 0.4123(3) 0.0444(15) Uani 1 1 d . . . B -1
H61 H 0.088733 0.539762 0.436292 0.053 Uiso 1 1 calc R U . B -1
C20 C 0.1196(6) 0.5072(5) 0.1865(2) 0.0342(12) Uani 1 1 d . . . B -1
H20 H 0.104637 0.434139 0.201957 0.041 Uiso 1 1 calc R U . B -1
C13 C 0.0563(8) 0.9348(6) 0.0851(3) 0.0535(17) Uani 1 1 d . . . B -1
H13 H 0.062824 1.011564 0.071415 0.06(2) Uiso 1 1 calc R . . B -1
C19 C 0.0169(6) 0.5936(5) 0.1501(2) 0.0371(13) Uani 1 1 d . . . B -1
C37 C 0.5876(7) 0.0019(6) 0.1967(3) 0.0482(16) Uani 1 1 d . . . B -1
H37 H 0.498852 0.006587 0.186790 0.058 Uiso 1 1 calc R U . B -1
C34 C 0.8545(7) -0.0140(6) 0.2239(3) 0.0525(17) Uani 1 1 d . . . B -1
H34 H 0.944874 -0.019506 0.232673 0.063 Uiso 1 1 calc R U . B -1
C2 C 0.5387(7) 0.0637(6) 0.3443(3) 0.0454(15) Uani 1 1 d . . . B -1
H2 H 0.450104 0.083507 0.329833 0.054 Uiso 1 1 calc R U . B -1
C29 C 0.7331(7) 0.4005(7) 0.0135(3) 0.0566(18) Uani 1 1 d . . . B -1
H29 H 0.783486 0.427459 -0.019544 0.068 Uiso 1 1 calc R U . B -1
C52 C 0.4348(7) 0.7691(6) 0.3149(3) 0.0525(17) Uani 1 1 d . . . B -1
H52 H 0.527181 0.774830 0.312926 0.063 Uiso 1 1 calc R U . B -1
C30 C 0.7636(8) 0.2798(7) 0.0309(3) 0.063(2) Uani 1 1 d . . . B -1
H30 H 0.834458 0.223366 0.009346 0.075 Uiso 1 1 calc R U . B -1
C45 C 0.3504(7) 0.2912(6) 0.4161(3) 0.0485(16) Uani 1 1 d . . . B -1
H45 H 0.293580 0.265995 0.398902 0.058 Uiso 1 1 calc R U . B -1
C5 C 0.8060(8) -0.0003(6) 0.3870(3) 0.0565(18) Uani 1 1 d . . . B -1
H5 H 0.894513 -0.021281 0.401754 0.068 Uiso 1 1 calc R U . B -1
C8 C 0.5121(6) 0.5820(6) 0.2089(2) 0.0404(14) Uani 1 1 d . . . B -1
H8 H 0.587459 0.611437 0.207547 0.048 Uiso 1 1 calc R U . B -1
C16 C -0.1818(7) 0.7667(7) 0.0795(3) 0.061(2) Uani 1 1 d . . . B -1
H16 H -0.247218 0.823215 0.055080 0.074 Uiso 1 1 calc R U . B -1
C55 C 0.1607(6) 0.7510(5) 0.3217(3) 0.0427(14) Uani 1 1 d . . . B -1
H55 H 0.067827 0.746025 0.323937 0.051 Uiso 1 1 calc R U . B -1
C58 C -0.1679(6) 0.5512(7) 0.3431(3) 0.061(2) Uani 1 1 d . . . B -1
H58 H -0.232211 0.552978 0.319576 0.073 Uiso 1 1 calc R U . B -1
C11 C 0.2789(8) 0.8716(6) 0.1317(3) 0.0547(17) Uani 1 1 d . . . B -1
H11 H 0.282905 0.949685 0.119674 0.066 Uiso 1 1 calc R U . B -1
C53 C 0.3090(8) 0.8738(6) 0.3120(3) 0.0569(18) Uani 1 1 d . . . B -1
H53 H 0.315853 0.950572 0.308007 0.068 Uiso 1 1 calc R U . B -1
C28 C 0.6266(8) 0.4843(6) 0.0450(3) 0.0539(17) Uani 1 1 d . . . B -1
H28 H 0.603502 0.568239 0.032842 0.065 Uiso 1 1 calc R U . B -1
C59 C -0.2207(6) 0.5727(6) 0.3970(3) 0.0569(18) Uani 1 1 d . . . B -1
H59 H -0.320864 0.589328 0.410013 0.08(2) Uiso 1 1 calc R . . B -1
C6 C 0.7499(6) 0.1104(6) 0.3514(3) 0.0453(15) Uani 1 1 d . . . B -1
C43 C 0.2980(7) 0.3065(6) 0.0948(3) 0.0516(17) Uani 1 1 d . . . B -1
H43 H 0.356586 0.347457 0.071916 0.062 Uiso 1 1 calc R U . B -1
C39 C 0.2470(7) 0.1846(6) 0.1799(3) 0.0510(16) Uani 1 1 d . . . B -1
H39 H 0.270024 0.142686 0.215450 0.061 Uiso 1 1 calc R U . B -1
C60 C -0.1262(7) 0.5697(6) 0.4315(3) 0.0532(17) Uani 1 1 d . . . B -1
H60 H -0.162291 0.585290 0.468040 0.064 Uiso 1 1 calc R U . B -1
C18 C -0.1026(7) 0.5710(7) 0.1375(3) 0.0523(17) Uani 1 1 d . . . B -1
H18 H -0.115943 0.497290 0.153036 0.063 Uiso 1 1 calc R U . B -1
C54 C 0.1728(8) 0.8645(6) 0.3151(3) 0.0577(18) Uani 1 1 d . . . B -1
H54 H 0.087687 0.935509 0.312662 0.069 Uiso 1 1 calc R U . B -1
C46 C 0.4190(9) 0.2150(7) 0.4615(3) 0.062(2) Uani 1 1 d . . . B -1
H46 H 0.409123 0.139202 0.474653 0.075 Uiso 1 1 calc R U . B -1
C10 C 0.3865(7) 0.7831(6) 0.1607(3) 0.0523(17) Uani 1 1 d . . . B -1
H10 H 0.466379 0.800535 0.166340 0.063 Uiso 1 1 calc R U . B -1
C3 C 0.5960(8) -0.0458(6) 0.3785(3) 0.0577(18) Uani 1 1 d . . . B -1
H3 H 0.545219 -0.099780 0.387532 0.069 Uiso 1 1 calc R U . B -1
C35 C 0.8264(8) -0.1190(6) 0.2268(3) 0.059(2) Uani 1 1 d . . . B -1
H35 H 0.897617 -0.195323 0.238135 0.070 Uiso 1 1 calc R U . B -1
C17 C -0.1993(7) 0.6570(7) 0.1023(3) 0.064(2) Uani 1 1 d . . . B -1
H17 H -0.277203 0.640959 0.093769 0.076 Uiso 1 1 calc R U . B -1
C36 C 0.6964(8) -0.1127(6) 0.2133(3) 0.0566(18) Uani 1 1 d . . . B -1
H36 H 0.679208 -0.184507 0.215028 0.068 Uiso 1 1 calc R U . B -1
C41 C 0.0894(8) 0.2451(8) 0.1077(5) 0.080(3) Uani 1 1 d . . . B -1
H41 H 0.006678 0.245550 0.094620 0.096 Uiso 1 1 calc R U . B -1
C42 C 0.1755(9) 0.3057(7) 0.0752(4) 0.070(2) Uani 1 1 d . . . B -1
H42 H 0.152131 0.346844 0.039587 0.084 Uiso 1 1 calc R U . B -1
C40 C 0.1253(8) 0.1839(7) 0.1594(4) 0.068(2) Uani 1 1 d . . . B -1
H40 H 0.067753 0.140876 0.181287 0.081 Uiso 1 1 calc R U . B -1
C47 C 0.5026(8) 0.2530(8) 0.4872(3) 0.068(2) Uani 1 1 d . . . B -1
H47 H 0.551719 0.201537 0.517226 0.082 Uiso 1 1 calc R U . B -1
C48 C 0.5132(8) 0.3642(8) 0.4691(3) 0.071(2) Uani 1 1 d . . . B -1
H48 H 0.568025 0.389712 0.487094 0.085 Uiso 1 1 calc R U . B -1
C4 C 0.7288(9) -0.0776(7) 0.3999(3) 0.065(2) Uani 1 1 d . . . B -1
H4 H 0.765672 -0.152308 0.423332 0.078 Uiso 1 1 calc R U . B -1
C62 C -0.0479(18) 0.2168(11) 0.4547(5) 0.171(7) Uani 1 1 d . . . . .
H62A H -0.129514 0.208694 0.441379 0.205 Uiso 1 1 calc R U . . .
H62B H -0.032574 0.289345 0.432465 0.205 Uiso 1 1 calc R U . . .
Cl4 Cl 0.4692(11) -0.0783(8) -0.0078(4) 0.151(3) Uani 0.5 1 d . . P A -2

loop_
_atom_site_aniso_label
_atom_site_aniso_U_11
_atom_site_aniso_U_22
_atom_site_aniso_U_33
_atom_site_aniso_U_23
_atom_site_aniso_U_13
_atom_site_aniso_U_12
Cl2 0.181(7) 0.160(5) 0.167(7) -0.046(5) 0.046(5) -0.067(6)
C63 0.139(8) 0.140(8) 0.140(8) -0.0216(16) -0.0164(14) -0.052(3)
Ru1 0.0207(2) 0.0285(3) 0.0297(3) -0.00501(18) -0.00244(15) -0.00979(16)
P1 0.0258(6) 0.0315(8) 0.0310(8) -0.0081(6) -0.0019(5) -0.0106(6)
P2 0.0218(6) 0.0337(8) 0.0333(8) -0.0082(6) -0.0019(5) -0.0100(6)
S1 0.0347(7) 0.0571(11) 0.0654(11) -0.0021(9) -0.0193(7) -0.0143(7)
Cl1 0.197(3) 0.096(2) 0.135(3) -0.0271(19) -0.096(3) -0.012(2)
Cl3 0.149(3) 0.121(3) 0.145(3) -0.007(2) -0.003(2) -0.068(2)
N1 0.030(2) 0.040(3) 0.037(3) -0.012(2) -0.0018(19) -0.012(2)
N2 0.029(2) 0.042(3) 0.055(3) -0.004(3) -0.010(2) -0.015(2)
N3 0.029(2) 0.031(3) 0.037(3) -0.001(2) -0.0037(18) -0.0096(19)
O1 0.057(3) 0.075(3) 0.062(3) -0.009(2) 0.005(2) -0.047(3)
C56 0.026(2) 0.033(3) 0.040(3) -0.011(3) -0.001(2) -0.011(2)
C24 0.034(3) 0.041(4) 0.027(3) -0.013(3) -0.001(2) -0.002(2)
C33 0.033(3) 0.039(4) 0.044(4) -0.011(3) 0.000(2) -0.008(3)
C50 0.032(3) 0.041(3) 0.035(3) -0.010(3) 0.000(2) -0.014(2)
C26 0.034(3) 0.036(3) 0.026(3) -0.005(2) -0.005(2) -0.011(2)
C32 0.032(3) 0.029(3) 0.033(3) -0.004(2) 0.002(2) -0.009(2)
C44 0.029(3) 0.043(4) 0.034(3) -0.011(3) 0.000(2) -0.009(2)
C51 0.034(3) 0.045(4) 0.052(4) -0.014(3) -0.003(3) -0.017(3)
C22 0.033(3) 0.032(3) 0.033(3) -0.012(3) 0.000(2) -0.007(2)
C31 0.058(4) 0.040(4) 0.043(4) -0.007(3) 0.008(3) -0.008(3)
C21 0.022(2) 0.033(3) 0.033(3) -0.010(2) -0.001(2) -0.006(2)
C25 0.029(3) 0.041(3) 0.039(3) -0.006(3) -0.001(2) -0.016(3)
C1 0.032(3) 0.030(3) 0.032(3) 0.001(3) -0.005(2) -0.006(2)
C38 0.031(3) 0.038(3) 0.041(4) -0.016(3) -0.006(2) -0.010(2)
C49 0.054(4) 0.066(5) 0.048(4) 0.009(4) -0.025(3) -0.028(3)
C7 0.029(3) 0.039(3) 0.048(4) -0.011(3) -0.005(2) -0.015(2)
C57 0.031(3) 0.069(5) 0.046(4) -0.023(3) 0.005(3) -0.015(3)
C14 0.058(4) 0.047(4) 0.041(4) -0.007(3) -0.012(3) 0.005(3)
C23 0.036(3) 0.029(3) 0.032(3) -0.010(3) -0.001(2) -0.001(2)
C9 0.036(3) 0.038(3) 0.041(3) -0.009(3) -0.001(2) -0.016(3)
C15 0.044(3) 0.041(4) 0.040(4) -0.008(3) -0.003(3) 0.004(3)
C12 0.049(3) 0.028(3) 0.042(4) -0.006(3) -0.002(3) -0.007(3)
C27 0.051(3) 0.041(4) 0.036(3) -0.009(3) 0.003(3) -0.017(3)
C61 0.034(3) 0.057(4) 0.043(4) -0.020(3) 0.002(2) -0.014(3)
C20 0.032(3) 0.032(3) 0.037(3) -0.009(3) -0.003(2) -0.009(2)
C13 0.067(4) 0.033(4) 0.043(4) -0.002(3) -0.004(3) -0.003(3)
C19 0.029(3) 0.045(4) 0.033(3) -0.014(3) -0.005(2) -0.004(2)
C37 0.042(3) 0.043(4) 0.058(4) -0.013(3) -0.004(3) -0.013(3)
C34 0.038(3) 0.058(5) 0.042(4) -0.005(3) -0.003(3) 0.000(3)
C2 0.051(3) 0.040(4) 0.042(4) -0.002(3) -0.010(3) -0.013(3)
C29 0.057(4) 0.068(5) 0.039(4) 0.002(4) 0.006(3) -0.029(4)
C52 0.053(4) 0.055(4) 0.062(4) -0.015(4) -0.003(3) -0.033(3)
C30 0.057(4) 0.069(5) 0.039(4) -0.009(4) 0.014(3) -0.008(4)
C45 0.056(4) 0.050(4) 0.041(4) -0.011(3) -0.004(3) -0.020(3)
C5 0.053(4) 0.045(4) 0.054(4) 0.004(3) -0.020(3) 0.000(3)
C8 0.034(3) 0.045(4) 0.046(4) -0.012(3) 0.000(2) -0.018(3)
C16 0.050(4) 0.067(5) 0.051(4) -0.006(4) -0.027(3) 0.003(3)
C55 0.034(3) 0.043(4) 0.049(4) -0.006(3) -0.008(3) -0.012(3)
C58 0.025(3) 0.093(6) 0.067(5) -0.031(4) -0.007(3) -0.015(3)
C11 0.067(4) 0.030(4) 0.062(5) 0.001(3) -0.011(3) -0.015(3)
C53 0.070(5) 0.040(4) 0.070(5) -0.011(3) -0.007(4) -0.029(4)
C28 0.076(5) 0.050(4) 0.042(4) -0.005(3) 0.000(3) -0.033(4)
C59 0.026(3) 0.072(5) 0.065(5) -0.016(4) 0.010(3) -0.014(3)
C6 0.038(3) 0.046(4) 0.046(4) -0.006(3) -0.007(3) -0.009(3)
C43 0.045(3) 0.057(4) 0.058(4) -0.016(4) -0.016(3) -0.016(3)
C39 0.043(3) 0.051(4) 0.067(5) -0.017(3) -0.005(3) -0.022(3)
C60 0.039(3) 0.063(5) 0.045(4) -0.013(3) 0.010(3) -0.011(3)
C18 0.040(3) 0.060(4) 0.054(4) -0.013(3) -0.016(3) -0.009(3)
C54 0.059(4) 0.036(4) 0.070(5) -0.011(3) -0.007(3) -0.008(3)
C46 0.082(5) 0.048(4) 0.038(4) 0.001(3) -0.001(4) -0.011(4)
C10 0.056(4) 0.039(4) 0.065(5) 0.001(3) -0.010(3) -0.023(3)
C3 0.078(5) 0.047(4) 0.051(4) 0.000(3) -0.009(4) -0.029(4)
C35 0.065(4) 0.040(4) 0.035(4) 0.007(3) -0.004(3) 0.011(3)
C17 0.047(4) 0.076(6) 0.070(5) -0.019(4) -0.025(3) -0.012(4)
C36 0.058(4) 0.038(4) 0.063(5) -0.007(3) -0.003(3) -0.009(3)
C41 0.048(4) 0.072(6) 0.134(9) -0.040(6) -0.036(5) -0.013(4)
C42 0.069(5) 0.072(5) 0.077(6) -0.019(4) -0.041(4) -0.015(4)
C40 0.046(4) 0.061(5) 0.108(7) -0.025(5) -0.012(4) -0.027(4)
C47 0.059(4) 0.088(6) 0.040(4) -0.005(4) -0.014(3) -0.007(4)
C48 0.064(5) 0.089(6) 0.064(5) 0.000(5) -0.028(4) -0.031(4)
C4 0.069(5) 0.046(4) 0.063(5) 0.005(4) -0.014(4) -0.006(4)
C62 0.273(19) 0.098(9) 0.122(11) -0.014(8) -0.103(12) -0.012(11)
Cl4 0.158(6) 0.121(4) 0.155(5) -0.037(5) -0.068(5) -0.002(4)

loop_
_atom_type_symbol
_atom_type_description
_atom_type_scat_dispersion_real
_atom_type_scat_dispersion_imag
_atom_type_scat_source
C C 0.0033 0.0016 'International Tables Vol C Tables 4.2.6.8 and 6.1.1.4'
H H 0.0000 0.0000 'International Tables Vol C Tables 4.2.6.8 and 6.1.1.4'
Cl Cl 0.1484 0.1585 'International Tables Vol C Tables 4.2.6.8 and 6.1.1.4'
N N 0.0061 0.0033 'International Tables Vol C Tables 4.2.6.8 and 6.1.1.4'
O O 0.0106 0.0060 'International Tables Vol C Tables 4.2.6.8 and 6.1.1.4'
P P 0.1023 0.0942 'International Tables Vol C Tables 4.2.6.8 and 6.1.1.4'
Ru Ru -1.2594 0.8363 'International Tables Vol C Tables 4.2.6.8 and 6.1.1.4'
S S 0.1246 0.1234 'International Tables Vol C Tables 4.2.6.8 and 6.1.1.4'

loop_
_geom_angle_atom_site_label_1
_geom_angle_atom_site_label_2
_geom_angle_atom_site_label_3
_geom_angle
_geom_angle_site_symmetry_1
_geom_angle_site_symmetry_3
Cl2 C63 Cl2 117.9(6) 2_655 .
Cl2 C63 H63A 111.6 . .
Cl2 C63 H63A 100.6 2_655 .
Cl2 C63 H63B 111.6 . .
Cl2 C63 H63B 104.9 2_655 .
H63A C63 H63B 109.4 . .
Cl4 C63 Cl2 17.4(5) . 2_655
Cl4 C63 Cl2 100.7(7) . .
Cl4 C63 H63A 111.6 . .
Cl4 C63 H63B 111.6 . .
P2 Ru1 P1 176.87(5) . .
N1 Ru1 P1 90.00(12) . .
N1 Ru1 P2 90.68(12) . .
N3 Ru1 P1 95.47(13) . .
N3 Ru1 P2 87.65(13) . .
N3 Ru1 N1 75.65(17) . .
N3 Ru1 C21 90.84(18) . .
C21 Ru1 P1 87.95(14) . .
C21 Ru1 P2 92.11(14) . .
C21 Ru1 N1 166.08(18) . .
C25 Ru1 P1 90.34(17) . .
C25 Ru1 P2 86.54(18) . .
C25 Ru1 N1 98.9(2) . .
C25 Ru1 N3 172.0(2) . .
C25 Ru1 C21 94.8(2) . .
C26 P1 Ru1 120.43(18) . .
C32 P1 Ru1 113.88(18) . .
C32 P1 C26 100.6(2) . .
C38 P1 Ru1 112.54(17) . .
C38 P1 C26 101.8(3) . .
C38 P1 C32 105.8(3) . .
C56 P2 Ru1 117.91(18) . .
C50 P2 Ru1 117.58(18) . .
C50 P2 C56 102.0(2) . .
C50 P2 C44 104.9(3) . .
C44 P2 Ru1 111.44(18) . .
C44 P2 C56 101.0(2) . .
C6 S1 C7 89.5(3) . .
C1 N1 Ru1 138.9(4) . .
C7 N1 Ru1 109.3(4) . .
C7 N1 C1 111.8(5) . .
C7 N2 N3 109.4(4) . .
N2 N3 Ru1 118.6(3) . .
C8 N3 Ru1 127.5(4) . .
C8 N3 N2 112.8(4) . .
C57 C56 P2 120.6(4) . .
C61 C56 P2 120.5(4) . .
C61 C56 C57 119.0(5) . .
C15 C24 C23 120.4(6) . .
C19 C24 C23 119.4(5) . .
C19 C24 C15 120.2(6) . .
C32 C33 H33 119.4 . .
C34 C33 H33 119.4 . .
C34 C33 C32 121.2(6) . .
C51 C50 P2 120.5(4) . .
C51 C50 C55 118.1(5) . .
C55 C50 P2 121.4(4) . .
C31 C26 P1 120.3(4) . .
C27 C26 P1 121.3(4) . .
C27 C26 C31 118.3(5) . .
C33 C32 P1 116.8(4) . .
C33 C32 C37 118.8(5) . .
C37 C32 P1 124.4(4) . .
C49 C44 P2 125.6(5) . .
C45 C44 P2 117.3(5) . .
C45 C44 C49 117.1(6) . .
C50 C51 H51 119.4 . .
C52 C51 C50 121.2(6) . .
C52 C51 H51 119.4 . .
C23 C22 C21 120.2(5) . .
C9 C22 C21 123.7(5) . .
C9 C22 C23 116.1(5) . .
C26 C31 H31 120.0 . .
C26 C31 C30 120.1(6) . .
C30 C31 H31 120.0 . .
C22 C21 Ru1 123.3(4) . .
C20 C21 Ru1 121.0(4) . .
C20 C21 C22 115.7(5) . .
O1 C25 Ru1 174.6(5) . .
N1 C1 C6 114.3(5) . .
C2 C1 N1 126.7(5) . .
C2 C1 C6 118.9(5) . .
C43 C38 P1 120.9(5) . .
C43 C38 C39 118.3(6) . .
C39 C38 P1 120.5(5) . .
C44 C49 H49 119.4 . .
C48 C49 C44 121.2(7) . .
C48 C49 H49 119.4 . .
N1 C7 S1 114.0(4) . .
N2 C7 S1 119.0(4) . .
N2 C7 N1 126.9(5) . .
C56 C57 H57 119.8 . .
C56 C57 C58 120.4(6) . .
C58 C57 H57 119.8 . .
C15 C14 H14 119.4 . .
C13 C14 H14 119.4 . .
C13 C14 C15 121.1(6) . .
C22 C23 C24 120.2(5) . .
C12 C23 C24 118.1(5) . .
C12 C23 C22 121.7(5) . .
C22 C9 C8 126.6(5) . .
C10 C9 C22 120.0(5) . .
C10 C9 C8 113.4(5) . .
C14 C15 C24 119.0(6) . .
C16 C15 C24 118.1(6) . .
C16 C15 C14 122.9(6) . .
C23 C12 C13 119.4(6) . .
C11 C12 C23 119.4(6) . .
C11 C12 C13 121.2(6) . .
C26 C27 H27 119.6 . .
C26 C27 C28 120.8(6) . .
C28 C27 H27 119.6 . .
C56 C61 H61 119.7 . .
C56 C61 C60 120.5(6) . .
C60 C61 H61 119.7 . .
C21 C20 H20 117.0 . .
C21 C20 C19 126.0(5) . .
C19 C20 H20 117.0 . .
C14 C13 C12 121.9(6) . .
C14 C13 H13 119.0 . .
C12 C13 H13 119.0 . .
C24 C19 C20 118.4(5) . .
C24 C19 C18 119.3(5) . .
C18 C19 C20 122.2(6) . .
C32 C37 H37 120.4 . .
C32 C37 C36 119.2(6) . .
C36 C37 H37 120.4 . .
C33 C34 H34 120.1 . .
C33 C34 C35 119.9(6) . .
C35 C34 H34 120.1 . .
C1 C2 H2 120.1 . .
C3 C2 C1 119.7(6) . .
C3 C2 H2 120.1 . .
C30 C29 H29 120.3 . .
C30 C29 C28 119.5(6) . .
C28 C29 H29 120.3 . .
C51 C52 H52 119.9 . .
C53 C52 C51 120.2(6) . .
C53 C52 H52 119.9 . .
C31 C30 H30 119.4 . .
C29 C30 C31 121.2(6) . .
C29 C30 H30 119.4 . .
C44 C45 H45 119.1 . .
C46 C45 C44 121.7(7) . .
C46 C45 H45 119.1 . .
C6 C5 H5 120.6 . .
C4 C5 H5 120.6 . .
C4 C5 C6 118.8(7) . .
N3 C8 C9 126.4(5) . .
N3 C8 H8 116.8 . .
C9 C8 H8 116.8 . .
C15 C16 H16 119.2 . .
C17 C16 C15 121.6(6) . .
C17 C16 H16 119.2 . .
C50 C55 H55 120.0 . .
C54 C55 C50 120.1(6) . .
C54 C55 H55 120.0 . .
C57 C58 H58 120.0 . .
C59 C58 C57 120.0(6) . .
C59 C58 H58 120.0 . .
C12 C11 H11 119.9 . .
C10 C11 C12 120.3(6) . .
C10 C11 H11 119.9 . .
C52 C53 H53 120.2 . .
C52 C53 C54 119.5(6) . .
C54 C53 H53 120.2 . .
C27 C28 H28 119.9 . .
C29 C28 C27 120.1(6) . .
C29 C28 H28 119.9 . .
C58 C59 H59 120.0 . .
C60 C59 C58 120.0(5) . .
C60 C59 H59 120.0 . .
C1 C6 S1 110.3(5) . .
C5 C6 S1 128.8(5) . .
C5 C6 C1 120.8(6) . .
C38 C43 H43 119.5 . .
C38 C43 C42 121.0(7) . .
C42 C43 H43 119.5 . .
C38 C39 H39 120.1 . .
C38 C39 C40 119.9(7) . .
C40 C39 H39 120.1 . .
C61 C60 H60 119.9 . .
C59 C60 C61 120.1(6) . .
C59 C60 H60 119.9 . .
C19 C18 H18 119.8 . .
C17 C18 C19 120.3(7) . .
C17 C18 H18 119.8 . .
C55 C54 H54 119.6 . .
C53 C54 C55 120.9(6) . .
C53 C54 H54 119.6 . .
C45 C46 H46 120.5 . .
C45 C46 C47 119.0(7) . .
C47 C46 H46 120.5 . .
C9 C10 H10 118.9 . .
C11 C10 C9 122.2(6) . .
C11 C10 H10 118.9 . .
C2 C3 H3 119.5 . .
C2 C3 C4 121.0(7) . .
C4 C3 H3 119.5 . .
C34 C35 H35 119.6 . .
C36 C35 C34 120.8(6) . .
C36 C35 H35 119.6 . .
C16 C17 H17 119.8 . .
C18 C17 C16 120.4(7) . .
C18 C17 H17 119.8 . .
C37 C36 H36 119.9 . .
C35 C36 C37 120.1(6) . .
C35 C36 H36 119.9 . .
C42 C41 H41 120.3 . .
C40 C41 H41 120.3 . .
C40 C41 C42 119.5(7) . .
C43 C42 H42 119.8 . .
C41 C42 C43 120.4(8) . .
C41 C42 H42 119.8 . .
C39 C40 H40 119.6 . .
C41 C40 C39 120.9(7) . .
C41 C40 H40 119.6 . .
C46 C47 H47 119.9 . .
C48 C47 C46 120.3(7) . .
C48 C47 H47 119.9 . .
C49 C48 H48 119.7 . .
C47 C48 C49 120.6(8) . .
C47 C48 H48 119.7 . .
C5 C4 C3 120.7(7) . .
C5 C4 H4 119.7 . .
C3 C4 H4 119.7 . .
Cl1 C62 H62A 108.1 . .
Cl1 C62 H62B 108.1 . .
Cl3 C62 Cl1 117.0(7) . .
Cl3 C62 H62A 108.1 . .
Cl3 C62 H62B 108.1 . .
H62A C62 H62B 107.3 . .

loop_
_geom_bond_atom_site_label_1
_geom_bond_atom_site_label_2
_geom_bond_distance
Cl2 C63 1.973(10)
C63 H63A 0.9700
C63 H63B 0.9700
C63 Cl4 1.692(12)
Ru1 P1 2.4185(14)
Ru1 P2 2.4102(14)
Ru1 N1 2.152(5)
Ru1 N3 2.072(4)
Ru1 C21 2.107(5)
Ru1 C25 1.856(5)
P1 C26 1.840(5)
P1 C32 1.838(6)
P1 C38 1.836(5)
P2 C56 1.842(5)
P2 C50 1.833(6)
P2 C44 1.835(6)
S1 C7 1.757(6)
S1 C6 1.740(7)
Cl1 C62 1.709(13)
Cl3 C62 1.703(13)
N1 C1 1.387(7)
N1 C7 1.336(7)
N2 N3 1.396(6)
N2 C7 1.312(7)
N3 C8 1.300(7)
O1 C25 1.144(6)
C56 C57 1.376(8)
C56 C61 1.371(8)
C24 C23 1.436(8)
C24 C15 1.419(8)
C24 C19 1.394(8)
C33 H33 0.9300
C33 C32 1.383(8)
C33 C34 1.361(8)
C50 C51 1.391(7)
C50 C55 1.394(8)
C26 C31 1.387(8)
C26 C27 1.371(8)
C32 C37 1.396(8)
C44 C49 1.386(8)
C44 C45 1.383(8)
C51 H51 0.9300
C51 C52 1.374(8)
C22 C21 1.466(7)
C22 C23 1.427(8)
C22 C9 1.424(7)
C31 H31 0.9300
C31 C30 1.391(9)
C21 C20 1.364(7)
C1 C2 1.387(8)
C1 C6 1.401(8)
C38 C43 1.368(9)
C38 C39 1.389(8)
C49 H49 0.9300
C49 C48 1.372(10)
C57 H57 0.9300
C57 C58 1.397(8)
C14 H14 0.9300
C14 C15 1.416(9)
C14 C13 1.332(10)
C23 C12 1.415(8)
C9 C8 1.451(8)
C9 C10 1.408(8)
C15 C16 1.393(9)
C12 C13 1.430(9)
C12 C11 1.379(9)
C27 H27 0.9300
C27 C28 1.386(8)
C61 H61 0.9300
C61 C60 1.395(8)
C20 H20 0.9300
C20 C19 1.421(8)
C13 H13 0.9300
C19 C18 1.409(8)
C37 H37 0.9300
C37 C36 1.401(9)
C34 H34 0.9300
C34 C35 1.373(10)
C2 H2 0.9300
C2 C3 1.366(9)
C29 H29 0.9300
C29 C30 1.341(10)
C29 C28 1.379(9)
C52 H52 0.9300
C52 C53 1.372(9)
C30 H30 0.9300
C45 H45 0.9300
C45 C46 1.379(9)
C5 H5 0.9300
C5 C6 1.390(9)
C5 C4 1.365(10)
C8 H8 0.9300
C16 H16 0.9300
C16 C17 1.373(10)
C55 H55 0.9300
C55 C54 1.381(9)
C58 H58 0.9300
C58 C59 1.366(9)
C11 H11 0.9300
C11 C10 1.355(9)
C53 H53 0.9300
C53 C54 1.374(9)
C28 H28 0.9300
C59 H59 0.9300
C59 C60 1.365(9)
C43 H43 0.9300
C43 C42 1.388(9)
C39 H39 0.9300
C39 C40 1.392(9)
C60 H60 0.9300
C18 H18 0.9300
C18 C17 1.370(9)
C54 H54 0.9300
C46 H46 0.9300
C46 C47 1.381(11)
C10 H10 0.9300
C3 H3 0.9300
C3 C4 1.387(10)
C35 H35 0.9300
C35 C36 1.354(10)
C17 H17 0.9300
C36 H36 0.9300
C41 H41 0.9300
C41 C42 1.360(12)
C41 C40 1.359(12)
C42 H42 0.9300
C40 H40 0.9300
C47 H47 0.9300
C47 C48 1.347(11)
C48 H48 0.9300
C4 H4 0.9300
C62 H62A 0.9700
C62 H62B 0.9700

loop_
_geom_torsion_atom_site_label_1
_geom_torsion_atom_site_label_2
_geom_torsion_atom_site_label_3
_geom_torsion_atom_site_label_4
_geom_torsion
Ru1 P1 C26 C31 152.7(4)
Ru1 P1 C26 C27 -31.8(5)
Ru1 P1 C32 C33 -68.3(4)
Ru1 P1 C32 C37 112.5(5)
Ru1 P1 C38 C43 111.0(5)
Ru1 P1 C38 C39 -62.7(5)
Ru1 P2 C56 C57 -23.7(6)
Ru1 P2 C56 C61 156.4(4)
Ru1 P2 C50 C51 -66.2(5)
Ru1 P2 C50 C55 111.0(5)
Ru1 P2 C44 C49 117.5(5)
Ru1 P2 C44 C45 -61.6(4)
Ru1 N1 C1 C2 6.0(9)
Ru1 N1 C1 C6 -176.7(4)
Ru1 N1 C7 S1 177.9(3)
Ru1 N1 C7 N2 -2.8(7)
Ru1 N3 C8 C9 -8.1(9)
Ru1 C21 C20 C19 -178.3(4)
P1 C26 C31 C30 176.2(6)
P1 C26 C27 C28 -175.8(5)
P1 C32 C37 C36 -178.1(5)
P1 C38 C43 C42 -172.1(5)
P1 C38 C39 C40 172.7(5)
P2 C56 C57 C58 -179.5(5)
P2 C56 C61 C60 178.6(5)
P2 C50 C51 C52 179.6(5)
P2 C50 C55 C54 -178.5(5)
P2 C44 C49 C48 -175.6(5)
P2 C44 C45 C46 176.2(5)
N1 C1 C2 C3 -179.9(6)
N1 C1 C6 S1 -2.3(7)
N1 C1 C6 C5 178.4(5)
N2 N3 C8 C9 -176.1(5)
N3 N2 C7 S1 179.9(4)
N3 N2 C7 N1 0.6(8)
C56 P2 C50 C51 163.1(5)
C56 P2 C50 C55 -19.6(5)
C56 P2 C44 C49 -116.5(5)
C56 P2 C44 C45 64.4(5)
C56 C57 C58 C59 0.3(11)
C56 C61 C60 C59 1.4(10)
C24 C23 C12 C13 -0.3(8)
C24 C23 C12 C11 -178.8(5)
C24 C15 C16 C17 2.4(10)
C24 C19 C18 C17 1.7(9)
C33 C32 C37 C36 2.8(9)
C33 C34 C35 C36 1.0(10)
C50 P2 C56 C57 106.7(5)
C50 P2 C56 C61 -73.1(5)
C50 P2 C44 C49 -10.8(6)
C50 P2 C44 C45 170.1(4)
C50 C51 C52 C53 -1.8(10)
C50 C55 C54 C53 -0.3(10)
C26 P1 C32 C33 62.0(5)
C26 P1 C32 C37 -117.2(5)
C26 P1 C38 C43 -19.3(5)
C26 P1 C38 C39 167.0(5)
C26 C31 C30 C29 0.0(12)
C26 C27 C28 C29 -0.6(10)
C32 P1 C26 C31 26.7(5)
C32 P1 C26 C27 -157.8(5)
C32 P1 C38 C43 -124.0(5)
C32 P1 C38 C39 62.2(5)
C32 C33 C34 C35 0.7(9)
C32 C37 C36 C35 -1.2(10)
C44 P2 C56 C57 -145.3(5)
C44 P2 C56 C61 34.8(5)
C44 P2 C50 C51 58.2(5)
C44 P2 C50 C55 -124.6(5)
C44 C49 C48 C47 -1.5(12)
C44 C45 C46 C47 0.4(10)
C51 C50 C55 C54 -1.2(9)
C51 C52 C53 C54 0.2(11)
C22 C21 C20 C19 0.3(8)
C22 C23 C12 C13 179.2(5)
C22 C23 C12 C11 0.7(8)
C22 C9 C8 N3 -4.9(10)
C22 C9 C10 C11 -1.9(10)
C31 C26 C27 C28 -0.3(9)
C21 C22 C23 C24 -4.6(7)
C21 C22 C23 C12 175.9(5)
C21 C22 C9 C8 6.9(9)
C21 C22 C9 C10 -175.5(5)
C21 C20 C19 C24 -2.0(8)
C21 C20 C19 C18 179.8(5)
C1 N1 C7 S1 -1.5(6)
C1 N1 C7 N2 177.9(6)
C1 C2 C3 C4 -0.7(10)
C38 P1 C26 C31 -82.1(5)
C38 P1 C26 C27 93.4(5)
C38 P1 C32 C33 167.5(4)
C38 P1 C32 C37 -11.6(6)
C38 C43 C42 C41 -0.8(11)
C38 C39 C40 C41 -0.4(10)
C49 C44 C45 C46 -3.0(9)
C7 S1 C6 C1 1.2(5)
C7 S1 C6 C5 -179.6(6)
C7 N1 C1 C2 -174.9(5)
C7 N1 C1 C6 2.5(7)
C7 N2 N3 Ru1 2.2(6)
C7 N2 N3 C8 171.4(5)
C57 C56 C61 C60 -1.3(9)
C57 C58 C59 C60 -0.2(12)
C14 C15 C16 C17 -176.6(6)
C23 C24 C15 C14 -1.5(8)
C23 C24 C15 C16 179.4(5)
C23 C24 C19 C20 0.4(7)
C23 C24 C19 C18 178.6(5)
C23 C22 C21 Ru1 -178.4(4)
C23 C22 C21 C20 3.0(7)
C23 C22 C9 C8 -171.2(5)
C23 C22 C9 C10 6.4(8)
C23 C12 C13 C14 -1.0(9)
C23 C12 C11 C10 4.2(10)
C9 C22 C21 Ru1 3.5(7)
C9 C22 C21 C20 -175.0(5)
C9 C22 C23 C24 173.6(5)
C9 C22 C23 C12 -5.9(8)
C15 C24 C23 C22 -178.0(5)
C15 C24 C23 C12 1.5(8)
C15 C24 C19 C20 -178.8(5)
C15 C24 C19 C18 -0.6(8)
C15 C14 C13 C12 1.0(10)
C15 C16 C17 C18 -1.4(11)
C12 C11 C10 C9 -3.7(11)
C27 C26 C31 C30 0.6(10)
C61 C56 C57 C58 0.4(10)
C20 C19 C18 C17 179.8(6)
C13 C14 C15 C24 0.2(9)
C13 C14 C15 C16 179.3(6)
C13 C12 C11 C10 -174.2(6)
C19 C24 C23 C22 2.9(7)
C19 C24 C23 C12 -177.7(5)
C19 C24 C15 C14 177.7(5)
C19 C24 C15 C16 -1.4(8)
C19 C18 C17 C16 -0.7(11)
C34 C33 C32 P1 178.2(5)
C34 C33 C32 C37 -2.6(9)
C34 C35 C36 C37 -0.7(10)
C2 C1 C6 S1 175.3(4)
C2 C1 C6 C5 -4.1(9)
C2 C3 C4 C5 -0.4(11)
C52 C53 C54 C55 0.8(11)
C30 C29 C28 C27 1.2(11)
C45 C44 C49 C48 3.5(9)
C45 C46 C47 C48 1.8(11)
C8 C9 C10 C11 176.0(6)
C55 C50 C51 C52 2.2(9)
C58 C59 C60 C61 -0.7(11)
C11 C12 C13 C14 177.5(6)
C28 C29 C30 C31 -0.9(12)
C6 S1 C7 N1 0.2(5)
C6 S1 C7 N2 -179.2(5)
C6 C1 C2 C3 2.9(9)
C6 C5 C4 C3 -0.7(11)
C43 C38 C39 C40 -1.3(9)
C39 C38 C43 C42 1.8(9)
C46 C47 C48 C49 -1.3(12)
C10 C9 C8 N3 177.4(6)
C42 C41 C40 C39 1.4(12)
C40 C41 C42 C43 -0.8(12)
C4 C5 C6 S1 -176.2(5)
C4 C5 C6 C1 3.0(10)
